data_4342563
loop_
_publ_author_name
'Cebollada, Andrea'
'Viguri, Maialen Espinal'
'P\'erez, Julio'
'D\'iaz, Jes\'us'
'L\'opez, Ram\'on'
'Riera, Luc\'ia'

_publ_section_title
;
 Influence of the N-N Coligand: C-C Coupling Instead of Formation of
 Imidazol-2-yl Complexes at {Mo(\h(3)-allyl)(CO)2} Fragments. Theoretical
 and Experimental Studies.
;
_journal_issue 6
_journal_name_full 'Inorganic chemistry'
_journal_page_first 2580
_journal_page_last 2590
_journal_paper_doi 10.1021/ic502729z
_journal_volume 54
_journal_year 2015
_chemical_formula_sum 'C25 H27 F3 Mo N4 O5 S'
_chemical_formula_weight 648.51
_chemical_name_systematic
;
 ?
;
_space_group_IT_number 14
_symmetry_cell_setting monoclinic
_symmetry_space_group_name_Hall '-P 2ybc'
_symmetry_space_group_name_H-M 'P 1 21/c 1'
_atom_sites_solution_hydrogens geom
_atom_sites_solution_primary direct
_atom_sites_solution_secondary difmap
_audit_creation_method SHELXL-97
_cell_angle_alpha 90.000
_cell_angle_beta 93.464(4)
_cell_angle_gamma 90.000
_cell_formula_units_Z 4
_cell_length_a 10.890(5)
_cell_length_b 17.561(5)
_cell_length_c 14.168(5)
_cell_measurement_reflns_used 1847
_cell_measurement_temperature 100.0(1)
_cell_measurement_theta_max 26.325
_cell_measurement_theta_min 2.32
_cell_volume 2704.5(17)
_computing_cell_refinement 'BRUKER APEX2'
_computing_data_collection 'BRUKER APEX2'
_computing_structure_refinement 'SHELXL-97 (Sheldrick, 1997)'
_diffrn_ambient_temperature 100.0(1)
_diffrn_measured_fraction_theta_full 1.000
_diffrn_measured_fraction_theta_max 1.000
_diffrn_measurement_device_type 'Bruker X8 KappaAPEXII'
_diffrn_measurement_method 'omega and phi scans'
_diffrn_radiation_monochromator graphite
_diffrn_radiation_source 'fine-focus sealed tube'
_diffrn_radiation_type MoK\a
_diffrn_radiation_wavelength 0.71073
_diffrn_reflns_av_R_equivalents 0.0000
_diffrn_reflns_av_sigmaI/netI 0.0275
_diffrn_reflns_limit_h_max 13
_diffrn_reflns_limit_h_min -13
_diffrn_reflns_limit_k_max 21
_diffrn_reflns_limit_k_min 0
_diffrn_reflns_limit_l_max 17
_diffrn_reflns_limit_l_min 0
_diffrn_reflns_number 5145
_diffrn_reflns_theta_full 25.68
_diffrn_reflns_theta_max 25.68
_diffrn_reflns_theta_min 1.85
_exptl_absorpt_coefficient_mu 0.626
_exptl_absorpt_correction_T_max 1.0000
_exptl_absorpt_correction_T_min 0.8689
_exptl_absorpt_correction_type multi-scan
_exptl_absorpt_process_details 'BRUKER SADABS'
_exptl_crystal_colour brown
_exptl_crystal_density_diffrn 1.593
_exptl_crystal_density_method 'not measured'
_exptl_crystal_description prism
_exptl_crystal_F_000 1320
_exptl_crystal_size_max 0.36
_exptl_crystal_size_mid 0.34
_exptl_crystal_size_min 0.23
_refine_diff_density_max 0.516
_refine_diff_density_min -0.432
_refine_diff_density_rms 0.072
_refine_ls_extinction_method none
_refine_ls_goodness_of_fit_ref 1.031
_refine_ls_hydrogen_treatment constr
_refine_ls_matrix_type full
_refine_ls_number_parameters 352
_refine_ls_number_reflns 5145
_refine_ls_number_restraints 0
_refine_ls_restrained_S_all 1.031
_refine_ls_R_factor_all 0.0344
_refine_ls_R_factor_gt 0.0289
_refine_ls_shift/su_max 0.002
_refine_ls_shift/su_mean 0.000
_refine_ls_structure_factor_coef Fsqd
_refine_ls_weighting_details 'calc w=1/[\s^2^(Fo^2^)+(0.0355P)^2^+3.4179P] where P=(Fo^2^+2Fc^2^)/3'
_refine_ls_weighting_scheme calc
_refine_ls_wR_factor_gt 0.0731
_refine_ls_wR_factor_ref 0.0762
_reflns_number_gt 4577
_reflns_number_total 5145
_reflns_threshold_expression >2sigma(I)
_cod_data_source_file ic502729z_si_001.cif
_cod_data_source_block AC23-compound2c
_cod_depositor_comments 'Adding full bibliography for 4342563--4342567.cif.'
_cod_original_sg_symbol_H-M P2(1)/c
_cod_database_code 4342563

loop_
_symmetry_equiv_pos_as_xyz
'x, y, z'
'-x, y+1/2, -z+1/2'
'-x, -y, -z'
'x, -y-1/2, z-1/2'

loop_
_atom_site_label
_atom_site_type_symbol
_atom_site_fract_x
_atom_site_fract_y
_atom_site_fract_z
_atom_site_U_iso_or_equiv
_atom_site_adp_type
_atom_site_occupancy
_atom_site_symmetry_multiplicity
_atom_site_calc_flag
_atom_site_refinement_flags
Mo Mo 0.243448(18) 0.977992(11) 0.848428(14) 0.01345(7) Uani 1 1 d .
S1 S -0.15902(5) 0.86405(4) 0.58995(4) 0.01881(14) Uani 1 1 d .
F2 F -0.38152(14) 0.90176(9) 0.52493(12) 0.0332(4) Uani 1 1 d .
O2 O -0.15755(16) 0.93268(10) 0.64575(13) 0.0253(4) Uani 1 1 d .
F3 F -0.37711(14) 0.83411(11) 0.65101(11) 0.0381(4) Uani 1 1 d .
F1 F -0.34422(16) 0.78209(10) 0.51802(13) 0.0416(4) Uani 1 1 d .
O1 O -0.11919(17) 0.87416(11) 0.49518(13) 0.0276(4) Uani 1 1 d .
O3 O -0.11350(18) 0.79699(11) 0.63819(14) 0.0335(5) Uani 1 1 d .
O22 O 0.43975(17) 0.85131(11) 0.89185(14) 0.0287(4) Uani 1 1 d .
N4 N 0.08691(17) 1.05816(11) 0.81102(13) 0.0138(4) Uani 1 1 d .
N3 N -0.0890(2) 0.84089(12) 0.87292(14) 0.0215(5) Uani 1 1 d .
N2 N 0.18609(17) 0.95825(11) 0.69405(13) 0.0120(4) Uani 1 1 d .
O23 O 0.26736(19) 0.98690(11) 1.06898(13) 0.0308(5) Uani 1 1 d .
N1 N 0.09268(18) 0.89573(11) 0.86936(13) 0.0165(4) Uani 1 1 d .
C11 C 0.2429(2) 0.90741(13) 0.62975(16) 0.0130(5) Uani 1 1 d .
C19 C 0.3626(2) 1.07448(14) 0.80140(18) 0.0193(5) Uani 1 1 d .
C16 C 0.2681(2) 0.93282(14) 0.53993(16) 0.0152(5) Uani 1 1 d .
H16 H 0.2450 0.9816 0.5206 0.018 Uiso 1 1 calc R
C15 C 0.3280(2) 0.88503(14) 0.47891(17) 0.0163(5) Uani 1 1 d .
C1 C 0.0971(2) 0.99970(13) 0.65988(17) 0.0141(5) Uani 1 1 d .
H1 H 0.0678 0.9935 0.5973 0.017 Uiso 1 1 calc R
C12 C 0.2773(2) 0.83476(14) 0.66000(16) 0.0154(5) Uani 1 1 d .
H12 H 0.2617 0.8188 0.7207 0.018 Uiso 1 1 calc R
C6 C 0.0421(2) 1.05635(14) 0.71929(16) 0.0143(5) Uani 1 1 d .
C14 C 0.3590(2) 0.81205(14) 0.50916(17) 0.0171(5) Uani 1 1 d .
H14 H 0.3968 0.7794 0.4681 0.021 Uiso 1 1 calc R
C7 C -0.0493(2) 1.10487(14) 0.68371(17) 0.0174(5) Uani 1 1 d .
H7 H -0.0786 1.1016 0.6208 0.021 Uiso 1 1 calc R
C18 C 0.3455(2) 1.08889(15) 0.89795(19) 0.0235(6) Uani 1 1 d .
H18A H 0.2945 1.1322 0.9120 0.028 Uiso 1 1 calc R
H18B H 0.4169 1.0828 0.9416 0.028 Uiso 1 1 calc R
C2 C -0.0266(2) 0.90158(15) 0.84500(17) 0.0208(5) Uani 1 1 d .
H2 H -0.0623 0.9428 0.8125 0.025 Uiso 1 1 calc R
C9 C -0.0528(2) 1.16035(14) 0.83673(18) 0.0206(5) Uani 1 1 d .
H9 H -0.0836 1.1956 0.8782 0.025 Uiso 1 1 calc R
C21 C 0.3157(2) 1.12811(15) 0.72377(19) 0.0253(6) Uani 1 1 d .
H21A H 0.2718 1.1693 0.7508 0.038 Uiso 1 1 calc R
H21B H 0.2615 1.1010 0.6796 0.038 Uiso 1 1 calc R
H21C H 0.3839 1.1480 0.6917 0.038 Uiso 1 1 calc R
C4 C -0.0062(3) 0.79241(15) 0.91741(18) 0.0248(6) Uani 1 1 d .
H5 H -0.0233 0.7454 0.9438 0.030 Uiso 1 1 calc R
C10 C 0.0376(2) 1.10917(14) 0.86798(17) 0.0188(5) Uani 1 1 d .
H10 H 0.0652 1.1103 0.9314 0.023 Uiso 1 1 calc R
C17B C 0.3664(2) 0.91491(15) 0.38525(17) 0.0222(6) Uani 1 1 d .
H17A H 0.3751 0.8732 0.3424 0.033 Uiso 1 1 calc R
H17B H 0.4435 0.9411 0.3945 0.033 Uiso 1 1 calc R
H17C H 0.3049 0.9495 0.3593 0.033 Uiso 1 1 calc R
C20 C 0.4306(2) 1.00767(15) 0.78538(19) 0.0214(6) Uani 1 1 d .
H20A H 0.5043 0.9995 0.8261 0.026 Uiso 1 1 calc R
H20B H 0.4397 0.9936 0.7200 0.026 Uiso 1 1 calc R
C13 C 0.3351(2) 0.78594(13) 0.59956(18) 0.0169(5) Uani 1 1 d .
C31 C -0.2216(3) 0.82875(18) 0.8551(2) 0.0321(7) Uani 1 1 d .
H31A H -0.2573 0.8721 0.8226 0.048 Uiso 1 1 calc R
H31B H -0.2590 0.8222 0.9142 0.048 Uiso 1 1 calc R
H31C H -0.2352 0.7840 0.8169 0.048 Uiso 1 1 calc R
C8 C -0.0965(2) 1.15849(14) 0.74349(18) 0.0202(5) Uani 1 1 d .
H8 H -0.1566 1.1926 0.7210 0.024 Uiso 1 1 calc R
C24 C -0.3235(2) 0.84470(15) 0.57017(18) 0.0228(6) Uani 1 1 d .
C17A C 0.3769(2) 0.70796(14) 0.63212(19) 0.0236(6) Uani 1 1 d .
H17D H 0.3119 0.6719 0.6187 0.035 Uiso 1 1 calc R
H17E H 0.3975 0.7090 0.6989 0.035 Uiso 1 1 calc R
H17F H 0.4479 0.6933 0.5994 0.035 Uiso 1 1 calc R
C5 C 0.1057(2) 0.82618(14) 0.91563(17) 0.0216(5) Uani 1 1 d .
H4 H 0.1793 0.8060 0.9413 0.026 Uiso 1 1 calc R
C22 C 0.3656(2) 0.89775(15) 0.87430(17) 0.0193(5) Uani 1 1 d .
C23 C 0.2586(2) 0.98525(14) 0.98748(19) 0.0210(5) Uani 1 1 d .

loop_
_atom_site_aniso_label
_atom_site_aniso_U_11
_atom_site_aniso_U_22
_atom_site_aniso_U_33
_atom_site_aniso_U_23
_atom_site_aniso_U_13
_atom_site_aniso_U_12
Mo 0.01671(11) 0.01267(12) 0.01085(12) 0.00086(8) -0.00023(8) -0.00240(8)
S1 0.0183(3) 0.0185(3) 0.0197(3) 0.0015(3) 0.0028(2) 0.0024(2)
F2 0.0242(8) 0.0306(9) 0.0434(10) 0.0108(8) -0.0095(7) -0.0028(7)
O2 0.0232(9) 0.0256(10) 0.0267(10) -0.0086(8) -0.0029(8) -0.0004(8)
F3 0.0262(8) 0.0618(12) 0.0268(9) 0.0064(8) 0.0057(7) -0.0104(8)
F1 0.0444(10) 0.0272(9) 0.0527(11) -0.0145(8) -0.0015(8) -0.0120(8)
O1 0.0301(10) 0.0305(11) 0.0233(10) 0.0018(8) 0.0093(8) 0.0008(8)
O3 0.0323(11) 0.0291(11) 0.0397(12) 0.0138(9) 0.0060(9) 0.0126(9)
O22 0.0262(10) 0.0250(10) 0.0344(11) 0.0098(9) -0.0021(8) 0.0036(8)
N4 0.0182(10) 0.0113(10) 0.0123(10) -0.0019(8) 0.0034(8) -0.0036(8)
N3 0.0269(11) 0.0231(12) 0.0147(11) -0.0041(9) 0.0041(9) -0.0111(9)
N2 0.0141(9) 0.0097(9) 0.0124(10) 0.0003(8) 0.0022(8) -0.0018(8)
O23 0.0470(12) 0.0312(11) 0.0137(10) -0.0014(8) -0.0012(8) -0.0040(9)
N1 0.0223(11) 0.0152(10) 0.0121(10) -0.0008(8) 0.0014(8) -0.0031(8)
C11 0.0125(11) 0.0131(12) 0.0134(11) -0.0025(9) 0.0009(9) -0.0017(9)
C19 0.0182(12) 0.0176(13) 0.0218(13) 0.0040(11) -0.0019(10) -0.0078(10)
C16 0.0144(11) 0.0145(12) 0.0164(12) 0.0014(10) -0.0006(9) 0.0016(9)
C15 0.0135(11) 0.0206(13) 0.0148(12) -0.0027(10) 0.0007(9) 0.0014(10)
C1 0.0180(11) 0.0143(12) 0.0102(11) 0.0003(9) 0.0022(9) -0.0045(9)
C12 0.0154(11) 0.0175(13) 0.0132(12) 0.0018(10) 0.0012(9) -0.0029(9)
C6 0.0158(11) 0.0136(12) 0.0137(12) 0.0015(10) 0.0025(9) -0.0032(9)
C14 0.0152(11) 0.0181(13) 0.0184(13) -0.0061(10) 0.0035(9) 0.0002(10)
C7 0.0177(12) 0.0190(13) 0.0156(12) 0.0020(10) 0.0025(9) -0.0012(10)
C18 0.0254(13) 0.0189(13) 0.0255(14) -0.0008(11) -0.0028(11) -0.0100(11)
C2 0.0283(14) 0.0205(13) 0.0136(12) 0.0022(10) 0.0008(10) -0.0078(11)
C9 0.0243(13) 0.0156(13) 0.0229(13) -0.0045(11) 0.0091(10) -0.0022(10)
C21 0.0256(13) 0.0206(14) 0.0297(15) 0.0082(12) 0.0008(11) -0.0089(11)
C4 0.0394(16) 0.0143(13) 0.0218(14) -0.0023(11) 0.0124(12) -0.0063(12)
C10 0.0228(13) 0.0175(13) 0.0164(13) -0.0030(10) 0.0039(10) -0.0068(10)
C17B 0.0237(13) 0.0269(14) 0.0166(13) -0.0005(11) 0.0059(10) 0.0043(11)
C20 0.0182(12) 0.0235(14) 0.0225(14) 0.0047(11) 0.0005(10) -0.0061(10)
C13 0.0135(11) 0.0126(12) 0.0244(13) -0.0009(10) 0.0001(9) -0.0013(9)
C31 0.0324(15) 0.0388(18) 0.0252(15) -0.0014(13) 0.0030(12) -0.0200(13)
C8 0.0207(12) 0.0157(13) 0.0248(14) 0.0036(11) 0.0053(10) 0.0035(10)
C24 0.0261(13) 0.0200(14) 0.0222(14) 0.0010(11) 0.0014(11) -0.0029(11)
C17A 0.0261(13) 0.0174(13) 0.0281(15) 0.0006(11) 0.0066(11) 0.0041(11)
C5 0.0314(14) 0.0160(13) 0.0179(13) 0.0013(10) 0.0062(11) 0.0011(11)
C22 0.0213(12) 0.0216(14) 0.0152(12) 0.0038(10) 0.0008(10) -0.0064(11)
C23 0.0256(13) 0.0161(13) 0.0214(14) 0.0000(11) 0.0012(11) -0.0041(10)

loop_
_atom_type_symbol
_atom_type_description
_atom_type_scat_dispersion_real
_atom_type_scat_dispersion_imag
_atom_type_scat_source
C C 0.0033 0.0016 'International Tables Vol C Tables 4.2.6.8 and 6.1.1.4'
H H 0.0000 0.0000 'International Tables Vol C Tables 4.2.6.8 and 6.1.1.4'
N N 0.0061 0.0033 'International Tables Vol C Tables 4.2.6.8 and 6.1.1.4'
O O 0.0106 0.0060 'International Tables Vol C Tables 4.2.6.8 and 6.1.1.4'
F F 0.0171 0.0103 'International Tables Vol C Tables 4.2.6.8 and 6.1.1.4'
S S 0.1246 0.1234 'International Tables Vol C Tables 4.2.6.8 and 6.1.1.4'
Mo Mo -1.6832 0.6857 'International Tables Vol C Tables 4.2.6.8 and 6.1.1.4'

loop_
_geom_angle_atom_site_label_1
_geom_angle_atom_site_label_2
_geom_angle_atom_site_label_3
_geom_angle
C22 Mo C23 81.06(10)
C22 Mo N1 90.35(9)
C23 Mo N1 85.77(9)
C22 Mo N4 172.55(9)
C23 Mo N4 102.20(9)
N1 Mo N4 83.26(8)
C22 Mo C19 101.50(10)
C23 Mo C19 103.39(10)
N1 Mo C19 165.94(8)
N4 Mo C19 84.36(8)
C22 Mo N2 102.44(9)
C23 Mo N2 167.59(9)
N1 Mo N2 82.32(7)
N4 Mo N2 72.98(7)
C19 Mo N2 87.70(8)
C22 Mo C18 103.83(10)
C23 Mo C18 68.62(10)
N1 Mo C18 147.88(8)
N4 Mo C18 83.61(9)
C19 Mo C18 35.87(9)
N2 Mo C18 121.17(8)
C22 Mo C20 68.47(10)
C23 Mo C20 110.25(10)
N1 Mo C20 150.07(8)
N4 Mo C20 115.92(8)
C19 Mo C20 35.79(9)
N2 Mo C20 82.00(8)
C18 Mo C20 61.09(9)
O3 S1 O2 115.66(12)
O3 S1 O1 115.38(12)
O2 S1 O1 114.37(12)
O3 S1 C24 103.15(12)
O2 S1 C24 102.59(11)
O1 S1 C24 103.09(12)
C10 N4 C6 117.2(2)
C10 N4 Mo 127.04(17)
C6 N4 Mo 115.70(15)
C2 N3 C4 107.5(2)
C2 N3 C31 125.3(2)
C4 N3 C31 127.2(2)
C1 N2 C11 117.1(2)
C1 N2 Mo 115.81(15)
C11 N2 Mo 126.97(15)
C2 N1 C5 105.1(2)
C2 N1 Mo 129.40(17)
C5 N1 Mo 125.45(17)
C12 C11 C16 120.8(2)
C12 C11 N2 119.5(2)
C16 C11 N2 119.7(2)
C20 C19 C18 113.9(2)
C20 C19 C21 123.9(2)
C18 C19 C21 122.2(2)
C20 C19 Mo 74.97(14)
C18 C19 Mo 74.77(14)
C21 C19 Mo 120.42(16)
C11 C16 C15 120.0(2)
C11 C16 H16 120.0
C15 C16 H16 120.0
C14 C15 C16 118.6(2)
C14 C15 C17B 121.2(2)
C16 C15 C17B 120.0(2)
N2 C1 C6 119.8(2)
N2 C1 H1 120.1
C6 C1 H1 120.1
C13 C12 C11 120.0(2)
C13 C12 H12 120.0
C11 C12 H12 120.0
N4 C6 C7 122.9(2)
N4 C6 C1 115.6(2)
C7 C6 C1 121.5(2)
C15 C14 C13 122.1(2)
C15 C14 H14 119.0
C13 C14 H14 119.0
C6 C7 C8 118.8(2)
C6 C7 H7 120.6
C8 C7 H7 120.6
C19 C18 Mo 69.36(14)
C19 C18 H18A 116.7
Mo C18 H18A 116.7
C19 C18 H18B 116.7
Mo C18 H18B 116.7
H18A C18 H18B 113.7
N1 C2 N3 111.6(2)
N1 C2 H2 124.2
N3 C2 H2 124.2
C8 C9 C10 119.3(2)
C8 C9 H9 120.4
C10 C9 H9 120.4
C19 C21 H21A 109.5
C19 C21 H21B 109.5
H21A C21 H21B 109.5
C19 C21 H21C 109.5
H21A C21 H21C 109.5
H21B C21 H21C 109.5
C5 C4 N3 106.7(2)
C5 C4 H5 126.7
N3 C4 H5 126.7
N4 C10 C9 123.0(2)
N4 C10 H10 118.5
C9 C10 H10 118.5
C15 C17B H17A 109.5
C15 C17B H17B 109.5
H17A C17B H17B 109.5
C15 C17B H17C 109.5
H17A C17B H17C 109.5
H17B C17B H17C 109.5
C19 C20 Mo 69.23(14)
C19 C20 H20A 116.7
Mo C20 H20A 116.7
C19 C20 H20B 116.7
Mo C20 H20B 116.7
H20A C20 H20B 113.7
C12 C13 C14 118.6(2)
C12 C13 C17A 120.8(2)
C14 C13 C17A 120.6(2)
N3 C31 H31A 109.5
N3 C31 H31B 109.5
H31A C31 H31B 109.5
N3 C31 H31C 109.5
H31A C31 H31C 109.5
H31B C31 H31C 109.5
C9 C8 C7 118.9(2)
C9 C8 H8 120.6
C7 C8 H8 120.6
F2 C24 F3 107.5(2)
F2 C24 F1 107.1(2)
F3 C24 F1 107.0(2)
F2 C24 S1 111.51(17)
F3 C24 S1 111.78(18)
F1 C24 S1 111.64(18)
C13 C17A H17D 109.5
C13 C17A H17E 109.5
H17D C17A H17E 109.5
C13 C17A H17F 109.5
H17D C17A H17F 109.5
H17E C17A H17F 109.5
C4 C5 N1 109.1(2)
C4 C5 H4 125.5
N1 C5 H4 125.5
O22 C22 Mo 178.0(2)
O23 C23 Mo 177.7(2)

loop_
_geom_bond_atom_site_label_1
_geom_bond_atom_site_label_2
_geom_bond_distance
Mo C22 1.957(3)
Mo C23 1.971(3)
Mo N1 2.220(2)
Mo N4 2.249(2)
Mo C19 2.259(2)
Mo N2 2.265(2)
Mo C18 2.329(3)
Mo C20 2.333(3)
S1 O3 1.435(2)
S1 O2 1.4409(19)
S1 O1 1.4467(19)
S1 C24 1.828(3)
F2 C24 1.329(3)
F3 C24 1.330(3)
F1 C24 1.336(3)
O22 C22 1.164(3)
N4 C10 1.340(3)
N4 C6 1.361(3)
N3 C2 1.337(3)
N3 C4 1.366(4)
N3 C31 1.466(3)
N2 C1 1.283(3)
N2 C11 1.441(3)
O23 C23 1.153(3)
N1 C2 1.328(3)
N1 C5 1.389(3)
C11 C12 1.390(3)
C11 C16 1.391(3)
C19 C20 1.413(4)
C19 C18 1.415(4)
C19 C21 1.513(4)
C16 C15 1.395(3)
C16 H16 0.9300
C15 C14 1.386(3)
C15 C17B 1.509(3)
C1 C6 1.455(3)
C1 H1 0.9300
C12 C13 1.389(3)
C12 H12 0.9300
C6 C7 1.382(3)
C14 C13 1.399(3)
C14 H14 0.9300
C7 C8 1.386(3)
C7 H7 0.9300
C18 H18A 0.9700
C18 H18B 0.9700
C2 H2 0.9300
C9 C8 1.377(4)
C9 C10 1.385(4)
C9 H9 0.9300
C21 H21A 0.9600
C21 H21B 0.9600
C21 H21C 0.9600
C4 C5 1.357(4)
C4 H5 0.9300
C10 H10 0.9300
C17B H17A 0.9600
C17B H17B 0.9600
C17B H17C 0.9600
C20 H20A 0.9700
C20 H20B 0.9700
C13 C17A 1.506(3)
C31 H31A 0.9600
C31 H31B 0.9600
C31 H31C 0.9600
C8 H8 0.9300
C17A H17D 0.9600
C17A H17E 0.9600
C17A H17F 0.9600
C5 H4 0.9300

loop_
_geom_torsion_atom_site_label_1
_geom_torsion_atom_site_label_2
_geom_torsion_atom_site_label_3
_geom_torsion_atom_site_label_4
_geom_torsion
C23 Mo N4 C10 13.0(2)
N1 Mo N4 C10 97.13(19)
C19 Mo N4 C10 -89.6(2)
N2 Mo N4 C10 -178.9(2)
C18 Mo N4 C10 -53.50(19)
C20 Mo N4 C10 -106.97(19)
C23 Mo N4 C6 -170.17(16)
N1 Mo N4 C6 -86.00(16)
C19 Mo N4 C6 87.31(17)
N2 Mo N4 C6 -2.00(15)
C18 Mo N4 C6 123.38(17)
C20 Mo N4 C6 69.91(18)
C22 Mo N2 C1 174.14(17)
C23 Mo N2 C1 69.0(5)
N1 Mo N2 C1 85.48(17)
N4 Mo N2 C1 0.22(16)
C19 Mo N2 C1 -84.59(17)
C18 Mo N2 C1 -71.05(19)
C20 Mo N2 C1 -120.09(18)
C22 Mo N2 C11 -9.38(19)
C23 Mo N2 C11 -114.5(4)
N1 Mo N2 C11 -98.04(18)
N4 Mo N2 C11 176.69(18)
C19 Mo N2 C11 91.88(18)
C18 Mo N2 C11 105.42(19)
C20 Mo N2 C11 56.38(18)
C22 Mo N1 C2 -164.2(2)
C23 Mo N1 C2 114.8(2)
N4 Mo N1 C2 11.9(2)
C19 Mo N1 C2 -16.6(5)
N2 Mo N1 C2 -61.7(2)
C18 Mo N1 C2 78.4(3)
C20 Mo N1 C2 -120.7(2)
C22 Mo N1 C5 18.26(19)
C23 Mo N1 C5 -62.75(19)
N4 Mo N1 C5 -165.59(19)
C19 Mo N1 C5 165.9(3)
N2 Mo N1 C5 120.76(19)
C18 Mo N1 C5 -99.1(2)
C20 Mo N1 C5 61.8(3)
C1 N2 C11 C12 -140.3(2)
Mo N2 C11 C12 43.3(3)
C1 N2 C11 C16 42.9(3)
Mo N2 C11 C16 -133.55(19)
C22 Mo C19 C20 22.73(17)
C23 Mo C19 C20 106.15(16)
N1 Mo C19 C20 -124.2(3)
N4 Mo C19 C20 -152.62(15)
N2 Mo C19 C20 -79.50(15)
C18 Mo C19 C20 120.5(2)
C22 Mo C19 C18 -97.77(17)
C23 Mo C19 C18 -14.35(17)
N1 Mo C19 C18 115.3(3)
N4 Mo C19 C18 86.89(16)
N2 Mo C19 C18 160.01(16)
C20 Mo C19 C18 -120.5(2)
C22 Mo C19 C21 143.5(2)
C23 Mo C19 C21 -133.1(2)
N1 Mo C19 C21 -3.4(5)
N4 Mo C19 C21 -31.8(2)
N2 Mo C19 C21 41.3(2)
C18 Mo C19 C21 -118.7(3)
C20 Mo C19 C21 120.8(3)
C12 C11 C16 C15 0.3(3)
N2 C11 C16 C15 177.1(2)
C11 C16 C15 C14 1.3(3)
C11 C16 C15 C17B -174.1(2)
C11 N2 C1 C6 -175.30(19)
Mo N2 C1 C6 1.5(3)
C16 C11 C12 C13 -1.5(3)
N2 C11 C12 C13 -178.3(2)
C10 N4 C6 C7 0.8(3)
Mo N4 C6 C7 -176.36(17)
C10 N4 C6 C1 -179.4(2)
Mo N4 C6 C1 3.4(2)
N2 C1 C6 N4 -3.4(3)
N2 C1 C6 C7 176.4(2)
C16 C15 C14 C13 -1.9(4)
C17B C15 C14 C13 173.5(2)
N4 C6 C7 C8 0.9(3)
C1 C6 C7 C8 -178.9(2)
C20 C19 C18 Mo -65.52(19)
C21 C19 C18 Mo 116.7(2)
C22 Mo C18 C19 90.56(16)
C23 Mo C18 C19 165.00(18)
N1 Mo C18 C19 -155.60(15)
N4 Mo C18 C19 -89.21(15)
N2 Mo C18 C19 -23.53(18)
C20 Mo C18 C19 35.15(15)
C5 N1 C2 N3 0.2(3)
Mo N1 C2 N3 -177.73(15)
C4 N3 C2 N1 -0.4(3)
C31 N3 C2 N1 -178.4(2)
C2 N3 C4 C5 0.5(3)
C31 N3 C4 C5 178.4(2)
C6 N4 C10 C9 -1.9(3)
Mo N4 C10 C9 174.90(17)
C8 C9 C10 N4 1.3(4)
C18 C19 C20 Mo 65.40(18)
C21 C19 C20 Mo -116.8(2)
C22 Mo C20 C19 -155.98(18)
C23 Mo C20 C19 -84.86(17)
N1 Mo C20 C19 156.25(16)
N4 Mo C20 C19 30.59(17)
N2 Mo C20 C19 97.21(15)
C18 Mo C20 C19 -35.22(15)
C11 C12 C13 C14 0.9(3)
C11 C12 C13 C17A 178.0(2)
C15 C14 C13 C12 0.8(4)
C15 C14 C13 C17A -176.3(2)
C10 C9 C8 C7 0.5(4)
C6 C7 C8 C9 -1.5(3)
O3 S1 C24 F2 -179.69(18)
O2 S1 C24 F2 59.8(2)
O1 S1 C24 F2 -59.3(2)
O3 S1 C24 F3 60.0(2)
O2 S1 C24 F3 -60.5(2)
O1 S1 C24 F3 -179.62(18)
O3 S1 C24 F1 -59.9(2)
O2 S1 C24 F1 179.58(18)
O1 S1 C24 F1 60.5(2)
N3 C4 C5 N1 -0.4(3)
C2 N1 C5 C4 0.1(3)
Mo N1 C5 C4 178.14(16)
